data_7109427
loop_
_publ_author_name
'Tamas Panda'
'Tanay Kundu'
'Rahul Banerjee'

_publ_section_title
;
 Structural isomerism leading to variable proton conductivity in
 indium(III) isophthalic acid based frameworks
;
_journal_name_full Chem.Commun.
_journal_page_first 6197
_journal_paper_doi 10.1039/c3cc41939h
_journal_volume 49
_journal_year 2013
_chemical_formula_moiety 'C16H8InO8, C3H7NO, C2H8N'
_chemical_formula_sum 'C21 H23 In N2 O9'
_chemical_formula_weight 562.23
_chemical_name_systematic
; 
 ? 
;
_space_group_IT_number 14
_symmetry_cell_setting monoclinic
_symmetry_space_group_name_Hall '-P 2ybc'
_symmetry_space_group_name_H-M 'P 1 21/c 1'
_atom_sites_solution_hydrogens geom
_atom_sites_solution_primary direct
_atom_sites_solution_secondary difmap
_cell_angle_alpha 90.00
_cell_angle_beta 125.260(2)
_cell_angle_gamma 90.00
_cell_formula_units_Z 4
_cell_length_a 11.9876(3)
_cell_length_b 13.0329(4)
_cell_length_c 18.3012(6)
_cell_measurement_reflns_used 4486
_cell_measurement_temperature 100(2)
_cell_measurement_theta_max 70.72
_cell_measurement_theta_min 4.50
_cell_volume 2334.70(13)
_computing_cell_refinement 'Bruker SMART'
_computing_data_collection 'Bruker SMART'
_computing_data_reduction 'Bruker SAINT'
_computing_molecular_graphics 'Bruker SHELXTL'
_computing_publication_material 'Bruker SHELXTL'
_computing_structure_refinement 'Bruker SHELXTL'
_computing_structure_solution 'Bruker SHELXTL'
_diffrn_ambient_temperature 100(2)
_diffrn_measured_fraction_theta_full 0.960
_diffrn_measured_fraction_theta_max 0.960
_diffrn_radiation_monochromator graphite
_diffrn_radiation_source 'fine-focus sealed tube'
_diffrn_radiation_type CuK\a
_diffrn_radiation_wavelength 1.54184
_diffrn_reflns_av_R_equivalents 0.0357
_diffrn_reflns_av_sigmaI/netI 0.0320
_diffrn_reflns_limit_h_max 8
_diffrn_reflns_limit_h_min -14
_diffrn_reflns_limit_k_max 15
_diffrn_reflns_limit_k_min -15
_diffrn_reflns_limit_l_max 22
_diffrn_reflns_limit_l_min -17
_diffrn_reflns_number 8741
_diffrn_reflns_theta_full 70.72
_diffrn_reflns_theta_max 70.72
_diffrn_reflns_theta_min 4.50
_exptl_absorpt_coefficient_mu 8.564
_exptl_absorpt_correction_T_max 0.277
_exptl_absorpt_correction_T_min 0.118
_exptl_absorpt_correction_type multi-scan
_exptl_absorpt_process_details 'Blessing, Acta Cryst. (1995) A51 33-58'
_exptl_crystal_colour colorless
_exptl_crystal_density_diffrn 1.600
_exptl_crystal_density_method 'not measured'
_exptl_crystal_description cube
_exptl_crystal_F_000 1136
_exptl_crystal_size_max 0.35
_exptl_crystal_size_mid 0.27
_exptl_crystal_size_min 0.15
_refine_diff_density_max 0.409
_refine_diff_density_min -0.115
_refine_diff_density_rms 0.015
_refine_ls_extinction_method none
_refine_ls_goodness_of_fit_ref 0.993
_refine_ls_hydrogen_treatment constr
_refine_ls_matrix_type full
_refine_ls_number_parameters 279
_refine_ls_number_reflns 4486
_refine_ls_number_restraints 0
_refine_ls_restrained_S_all 0.993
_refine_ls_R_factor_all 0.0710
_refine_ls_R_factor_gt 0.0684
_refine_ls_shift/su_max 0.024
_refine_ls_shift/su_mean 0.001
_refine_ls_structure_factor_coef Fsqd
_refine_ls_weighting_details 'calc w=1/[\s^2^(Fo^2^)+(0.1030P)^2^+0.1571P] where P=(Fo^2^+2Fc^2^)/3'
_refine_ls_weighting_scheme calc
_refine_ls_wR_factor_gt 0.1826
_refine_ls_wR_factor_ref 0.1854
_reflns_number_gt 4027
_reflns_number_total 4486
_reflns_threshold_expression >2sigma(I)
_cod_data_source_file c3cc41939h.txt
_cod_data_source_block In-IA-2D-2_final
_cod_original_cell_volume 2334.70(12)
_cod_original_sg_symbol_H-M P21/c
_cod_database_code 7109427

loop_
_symmetry_equiv_pos_as_xyz
'x, y, z'
'-x, y+1/2, -z+1/2'
'-x, -y, -z'
'x, -y-1/2, z-1/2'

loop_
_atom_site_label
_atom_site_type_symbol
_atom_site_fract_x
_atom_site_fract_y
_atom_site_fract_z
_atom_site_U_iso_or_equiv
_atom_site_adp_type
_atom_site_occupancy
_atom_site_symmetry_multiplicity
_atom_site_calc_flag
_atom_site_refinement_flags
C1 C 0.2763(6) 0.4677(5) 0.1242(4) 0.0344(14) Uani 1 1 d .
C2 C 0.2914(6) 0.5360(5) 0.1951(4) 0.0355(14) Uani 1 1 d .
C3 C 0.4124(6) 0.5895(5) 0.2529(4) 0.0351(14) Uani 1 1 d .
H3 H 0.4840 0.5849 0.2468 0.042 Uiso 1 1 calc R
C4 C 0.4250(7) 0.6503(4) 0.3204(4) 0.0367(15) Uani 1 1 d .
C5 C 0.3170(7) 0.6579(5) 0.3288(5) 0.0391(15) Uani 1 1 d .
H5 H 0.3262 0.6979 0.3740 0.047 Uiso 1 1 calc R
C6 C 0.1960(6) 0.6060(5) 0.2700(4) 0.0401(15) Uani 1 1 d .
H6 H 0.1236 0.6119 0.2753 0.048 Uiso 1 1 calc R
C7 C 0.1827(6) 0.5451(5) 0.2031(4) 0.0369(14) Uani 1 1 d .
H7 H 0.1014 0.5104 0.1636 0.044 Uiso 1 1 calc R
C8 C 0.5525(6) 0.7100(5) 0.3810(4) 0.0364(14) Uani 1 1 d .
C9 C 0.2257(6) 0.4649(4) -0.1181(4) 0.0335(14) Uani 1 1 d .
C10 C 0.2071(6) 0.5338(5) -0.1900(4) 0.0350(14) Uani 1 1 d .
C11 C 0.0873(6) 0.5890(5) -0.2443(4) 0.0349(14) Uani 1 1 d .
H11 H 0.0190 0.5854 -0.2349 0.042 Uiso 1 1 calc R
C12 C 0.0695(7) 0.6499(4) -0.3129(4) 0.0368(15) Uani 1 1 d .
C13 C 0.1735(7) 0.6550(5) -0.3254(5) 0.0394(16) Uani 1 1 d .
H13 H 0.1610 0.6944 -0.3720 0.047 Uiso 1 1 calc R
C14 C 0.2950(7) 0.6026(5) -0.2698(5) 0.0408(15) Uani 1 1 d .
H14 H 0.3647 0.6083 -0.2778 0.049 Uiso 1 1 calc R
C15 C 0.3119(6) 0.5412(5) -0.2019(4) 0.0374(14) Uani 1 1 d .
H15 H 0.3928 0.5051 -0.1645 0.045 Uiso 1 1 calc R
C16 C -0.0593(6) 0.7101(5) -0.3713(4) 0.0391(15) Uani 1 1 d .
C17 C 0.4086(7) 0.1040(5) 0.9084(5) 0.0465(16) Uani 1 1 d .
H17A H 0.3141 0.0854 0.8771 0.070 Uiso 1 1 calc R
H17B H 0.4533 0.0949 0.9716 0.070 Uiso 1 1 calc R
H17C H 0.4516 0.0613 0.8887 0.070 Uiso 1 1 calc R
C18 C 0.3562(8) 0.2332(6) 0.7948(5) 0.0546(18) Uani 1 1 d .
H18A H 0.2653 0.2055 0.7594 0.082 Uiso 1 1 calc R
H18B H 0.4098 0.2021 0.7771 0.082 Uiso 1 1 calc R
H18C H 0.3524 0.3060 0.7857 0.082 Uiso 1 1 calc R
C19 C 0.1834(14) 0.7924(11) 0.9900(9) 0.094(3) Uiso 1 1 d .
H19 H 0.1530 0.7250 0.9748 0.113 Uiso 1 1 calc R
C20 C -0.0385(10) 0.8532(7) 0.8903(7) 0.065(2) Uiso 1 1 d .
H20A H -0.0519 0.8330 0.8353 0.098 Uiso 1 1 calc R
H20B H -0.0850 0.9169 0.8815 0.098 Uiso 1 1 calc R
H20C H -0.0745 0.8012 0.9084 0.098 Uiso 1 1 calc R
C21 C 0.1760(11) 0.9774(8) 0.9862(7) 0.074(2) Uiso 1 1 d .
H21A H 0.1147 1.0262 0.9847 0.111 Uiso 1 1 calc R
H21B H 0.1966 0.9980 0.9448 0.111 Uiso 1 1 calc R
H21C H 0.2589 0.9745 1.0455 0.111 Uiso 1 1 calc R
In1 In 0.25212(3) 0.34414(3) 0.00527(2) 0.0323(8) Uani 1 1 d .
N1 N 0.4190(6) 0.2117(4) 0.8899(4) 0.0411(14) Uani 1 1 d .
H1A H 0.3785 0.2512 0.9087 0.049 Uiso 1 1 d R
H1B H 0.5078 0.2294 0.9217 0.049 Uiso 1 1 d R
N2 N 0.1054(11) 0.8660(8) 0.9586(7) 0.086(3) Uiso 1 1 d .
O1 O 0.1718(4) 0.4117(3) 0.0786(3) 0.0368(12) Uani 1 1 d .
O2 O 0.3692(4) 0.4653(3) 0.1119(3) 0.0373(12) Uani 1 1 d .
O3 O 0.5677(5) 0.7544(3) 0.4491(3) 0.0392(12) Uani 1 1 d .
O4 O 0.6422(5) 0.7200(4) 0.3669(3) 0.0423(13) Uani 1 1 d .
O5 O 0.1356(4) 0.4631(3) -0.1025(3) 0.0379(12) Uani 1 1 d .
O6 O 0.3304(4) 0.4090(3) -0.0737(3) 0.0357(12) Uani 1 1 d .
O7 O -0.1414(5) 0.7209(4) -0.3518(3) 0.0467(13) Uani 1 1 d .
O8 O -0.0793(5) 0.7490(4) -0.4428(3) 0.0427(12) Uani 1 1 d .
O9 O 0.3199(7) 0.8172(5) 1.0498(4) 0.0655(16) Uiso 1 1 d .

loop_
_atom_site_aniso_label
_atom_site_aniso_U_11
_atom_site_aniso_U_22
_atom_site_aniso_U_33
_atom_site_aniso_U_23
_atom_site_aniso_U_13
_atom_site_aniso_U_12
C1 0.033(3) 0.034(3) 0.034(3) 0.003(2) 0.019(2) 0.003(2)
C2 0.035(3) 0.034(3) 0.036(3) 0.000(2) 0.019(2) 0.002(2)
C3 0.032(3) 0.037(3) 0.035(3) 0.003(2) 0.019(2) 0.000(2)
C4 0.036(3) 0.035(3) 0.034(3) 0.001(2) 0.018(3) 0.000(2)
C5 0.044(4) 0.035(3) 0.040(3) 0.000(2) 0.025(3) 0.002(2)
C6 0.035(3) 0.043(3) 0.045(3) -0.001(3) 0.025(3) 0.004(2)
C7 0.029(3) 0.037(3) 0.040(3) -0.002(2) 0.017(2) 0.000(2)
C8 0.039(3) 0.034(3) 0.032(3) 0.005(2) 0.018(2) 0.001(2)
C9 0.031(3) 0.035(3) 0.033(3) -0.002(2) 0.017(2) -0.003(2)
C10 0.034(3) 0.033(3) 0.036(3) -0.001(2) 0.019(2) -0.004(2)
C11 0.033(3) 0.034(3) 0.038(3) -0.003(2) 0.021(2) -0.001(2)
C12 0.036(3) 0.032(3) 0.037(3) 0.000(2) 0.018(3) -0.001(2)
C13 0.044(4) 0.037(3) 0.037(3) 0.001(2) 0.024(3) 0.001(2)
C14 0.037(3) 0.041(3) 0.048(3) 0.002(3) 0.027(3) 0.001(2)
C15 0.033(3) 0.036(3) 0.040(3) 0.003(2) 0.019(2) 0.003(2)
C16 0.036(3) 0.034(3) 0.038(3) 0.000(2) 0.016(2) 0.000(2)
C17 0.050(4) 0.045(4) 0.047(3) -0.002(3) 0.030(3) -0.002(3)
C18 0.057(4) 0.061(4) 0.043(4) 0.006(3) 0.028(3) 0.004(3)
In1 0.0316(8) 0.0326(8) 0.0323(8) -0.00006(12) 0.0182(5) 0.00040(12)
N1 0.042(3) 0.042(3) 0.044(3) 0.000(2) 0.028(2) 0.003(2)
O1 0.035(2) 0.038(2) 0.039(2) -0.0065(17) 0.0220(18) -0.0029(17)
O2 0.031(2) 0.041(2) 0.037(2) -0.0066(17) 0.0183(17) -0.0021(16)
O3 0.041(2) 0.038(2) 0.037(2) -0.0057(17) 0.0213(18) -0.0050(17)
O4 0.040(2) 0.048(3) 0.040(2) -0.0037(18) 0.0233(19) -0.0067(18)
O5 0.032(2) 0.042(2) 0.038(2) 0.0038(17) 0.0193(18) 0.0011(17)
O6 0.034(2) 0.035(2) 0.038(2) 0.0049(16) 0.0203(18) 0.0014(16)
O7 0.038(2) 0.044(3) 0.056(3) 0.009(2) 0.026(2) 0.0057(19)
O8 0.047(2) 0.043(2) 0.035(2) 0.0040(17) 0.0214(19) 0.0083(19)

loop_
_atom_type_symbol
_atom_type_description
_atom_type_scat_dispersion_real
_atom_type_scat_dispersion_imag
_atom_type_scat_source
C C 0.0181 0.0091 'International Tables Vol C Tables 4.2.6.8 and 6.1.1.4'
H H 0.0000 0.0000 'International Tables Vol C Tables 4.2.6.8 and 6.1.1.4'
In In 0.0822 5.0449 'International Tables Vol C Tables 4.2.6.8 and 6.1.1.4'
N N 0.0311 0.0180 'International Tables Vol C Tables 4.2.6.8 and 6.1.1.4'
O O 0.0492 0.0322 'International Tables Vol C Tables 4.2.6.8 and 6.1.1.4'

loop_
_geom_angle_atom_site_label_1
_geom_angle_atom_site_label_2
_geom_angle_atom_site_label_3
_geom_angle
_geom_angle_site_symmetry_1
_geom_angle_site_symmetry_3
O2 C1 O1 120.8(5) . .
O2 C1 C2 119.6(5) . .
O1 C1 C2 119.6(5) . .
C3 C2 C7 120.2(6) . .
C3 C2 C1 120.6(6) . .
C7 C2 C1 119.3(5) . .
C2 C3 C4 119.3(6) . .
C2 C3 H3 120.4 . .
C4 C3 H3 120.4 . .
C5 C4 C3 120.2(6) . .
C5 C4 C8 120.1(6) . .
C3 C4 C8 119.7(6) . .
C6 C5 C4 120.2(6) . .
C6 C5 H5 119.9 . .
C4 C5 H5 119.9 . .
C5 C6 C7 119.9(6) . .
C5 C6 H6 120.0 . .
C7 C6 H6 120.0 . .
C6 C7 C2 120.1(6) . .
C6 C7 H7 119.9 . .
C2 C7 H7 119.9 . .
O4 C8 O3 119.6(6) . .
O4 C8 C4 122.5(6) . .
O3 C8 C4 117.8(6) . .
O4 C8 In1 67.9(3) . 2_655
O3 C8 In1 52.1(3) . 2_655
C4 C8 In1 167.6(5) . 2_655
O6 C9 O5 120.3(5) . .
O6 C9 C10 120.0(5) . .
O5 C9 C10 119.7(5) . .
C11 C10 C15 120.4(6) . .
C11 C10 C9 120.5(5) . .
C15 C10 C9 119.1(5) . .
C10 C11 C12 119.9(6) . .
C10 C11 H11 120.1 . .
C12 C11 H11 120.1 . .
C11 C12 C13 119.3(6) . .
C11 C12 C16 120.1(6) . .
C13 C12 C16 120.6(6) . .
C14 C13 C12 121.1(6) . .
C14 C13 H13 119.4 . .
C12 C13 H13 119.4 . .
C13 C14 C15 119.4(6) . .
C13 C14 H14 120.3 . .
C15 C14 H14 120.3 . .
C14 C15 C10 119.9(6) . .
C14 C15 H15 120.0 . .
C10 C15 H15 120.0 . .
O7 C16 O8 122.5(6) . .
O7 C16 C12 121.3(6) . .
O8 C16 C12 116.2(6) . .
N1 C17 H17A 109.5 . .
N1 C17 H17B 109.5 . .
H17A C17 H17B 109.5 . .
N1 C17 H17C 109.5 . .
H17A C17 H17C 109.5 . .
H17B C17 H17C 109.5 . .
N1 C18 H18A 109.5 . .
N1 C18 H18B 109.5 . .
H18A C18 H18B 109.5 . .
N1 C18 H18C 109.5 . .
H18A C18 H18C 109.5 . .
H18B C18 H18C 109.5 . .
N2 C19 O9 115.0(12) . .
N2 C19 H19 122.5 . .
O9 C19 H19 122.5 . .
N2 C20 H20A 109.5 . .
N2 C20 H20B 109.5 . .
H20A C20 H20B 109.5 . .
N2 C20 H20C 109.5 . .
H20A C20 H20C 109.5 . .
H20B C20 H20C 109.5 . .
N2 C21 H21A 109.5 . .
N2 C21 H21B 109.5 . .
H21A C21 H21B 109.5 . .
N2 C21 H21C 109.5 . .
H21A C21 H21C 109.5 . .
H21B C21 H21C 109.5 . .
O8 In1 O3 110.1(2) 2_544 2_645
O8 In1 O1 85.83(17) 2_544 .
O3 In1 O1 131.58(16) 2_645 .
O8 In1 O5 90.66(17) 2_544 .
O3 In1 O5 133.56(16) 2_645 .
O1 In1 O5 89.46(16) . .
O8 In1 O2 143.97(17) 2_544 .
O3 In1 O2 93.45(16) 2_645 .
O1 In1 O2 58.30(16) . .
O5 In1 O2 92.17(18) . .
O8 In1 O6 120.65(16) 2_544 .
O3 In1 O6 76.18(16) 2_645 .
O1 In1 O6 135.13(18) . .
O5 In1 O6 57.70(15) . .
O2 In1 O6 90.61(16) . .
O8 In1 O4 86.28(17) 2_544 2_645
O3 In1 O4 55.54(16) 2_645 2_645
O1 In1 O4 81.65(15) . 2_645
O5 In1 O4 170.79(16) . 2_645
O2 In1 O4 85.27(16) . 2_645
O6 In1 O4 131.06(15) . 2_645
O8 In1 C8 100.50(19) 2_544 2_645
O3 In1 C8 28.14(18) 2_645 2_645
O1 In1 C8 106.01(17) . 2_645
O5 In1 C8 161.41(18) . 2_645
O2 In1 C8 87.50(16) . 2_645
O6 In1 C8 103.72(17) . 2_645
O4 In1 C8 27.50(18) 2_645 2_645
C17 N1 C18 113.7(6) . .
C17 N1 H1A 108.8 . .
C18 N1 H1A 108.9 . .
C17 N1 H1B 108.8 . .
C18 N1 H1B 108.8 . .
H1A N1 H1B 107.7 . .
C19 N2 C20 121.5(11) . .
C19 N2 C21 116.0(11) . .
C20 N2 C21 121.8(9) . .
C1 O1 In1 91.0(4) . .
C1 O2 In1 89.9(4) . .
C8 O3 In1 99.7(4) . 2_655
C8 O4 In1 84.6(4) . 2_655
C9 O5 In1 91.8(3) . .
C9 O6 In1 90.1(3) . .
C16 O8 In1 109.3(4) . 2_554

loop_
_geom_bond_atom_site_label_1
_geom_bond_atom_site_label_2
_geom_bond_distance
_geom_bond_site_symmetry_2
C1 O2 1.258(8) .
C1 O1 1.261(8) .
C1 C2 1.497(8) .
C2 C3 1.392(8) .
C2 C7 1.397(9) .
C3 C4 1.400(9) .
C3 H3 0.9300 .
C4 C5 1.392(10) .
C4 C8 1.488(9) .
C5 C6 1.385(10) .
C5 H5 0.9300 .
C6 C7 1.388(9) .
C6 H6 0.9300 .
C7 H7 0.9300 .
C8 O4 1.248(8) .
C8 O3 1.288(8) .
C8 In1 2.692(6) 2_655
C9 O6 1.260(8) .
C9 O5 1.266(8) .
C9 C10 1.500(8) .
C10 C11 1.385(8) .
C10 C15 1.397(9) .
C11 C12 1.393(9) .
C11 H11 0.9300 .
C12 C13 1.395(10) .
C12 C16 1.496(9) .
C13 C14 1.382(9) .
C13 H13 0.9300 .
C14 C15 1.391(9) .
C14 H14 0.9300 .
C15 H15 0.9300 .
C16 O7 1.233(9) .
C16 O8 1.291(8) .
C17 N1 1.466(9) .
C17 H17A 0.9600 .
C17 H17B 0.9600 .
C17 H17C 0.9600 .
C18 N1 1.471(9) .
C18 H18A 0.9600 .
C18 H18B 0.9600 .
C18 H18C 0.9600 .
C19 N2 1.226(16) .
C19 O9 1.383(16) .
C19 H19 0.9300 .
C20 N2 1.442(14) .
C20 H20A 0.9600 .
C20 H20B 0.9600 .
C20 H20C 0.9600 .
C21 N2 1.608(14) .
C21 H21A 0.9600 .
C21 H21B 0.9600 .
C21 H21C 0.9600 .
In1 O8 2.098(5) 2_544
In1 O3 2.156(4) 2_645
In1 O1 2.235(4) .
In1 O5 2.251(4) .
In1 O2 2.261(4) .
In1 O6 2.291(4) .
In1 O4 2.504(5) 2_645
In1 C8 2.692(6) 2_645
N1 H1A 0.8999 .
N1 H1B 0.8999 .
O3 In1 2.156(4) 2_655
O4 In1 2.504(5) 2_655
O8 In1 2.098(5) 2_554

loop_
_geom_torsion_atom_site_label_1
_geom_torsion_atom_site_label_2
_geom_torsion_atom_site_label_3
_geom_torsion_atom_site_label_4
_geom_torsion
_geom_torsion_site_symmetry_1
_geom_torsion_site_symmetry_4
O2 C1 C2 C3 -5.9(9) . .
O1 C1 C2 C3 172.7(5) . .
O2 C1 C2 C7 174.4(5) . .
O1 C1 C2 C7 -7.0(9) . .
C7 C2 C3 C4 1.6(9) . .
C1 C2 C3 C4 -178.0(5) . .
C2 C3 C4 C5 -0.7(9) . .
C2 C3 C4 C8 -178.4(5) . .
C3 C4 C5 C6 -0.5(9) . .
C8 C4 C5 C6 177.1(6) . .
C4 C5 C6 C7 0.8(10) . .
C5 C6 C7 C2 0.1(10) . .
C3 C2 C7 C6 -1.3(9) . .
C1 C2 C7 C6 178.3(6) . .
C5 C4 C8 O4 -167.4(6) . .
C3 C4 C8 O4 10.3(9) . .
C5 C4 C8 O3 11.0(8) . .
C3 C4 C8 O3 -171.3(5) . .
C5 C4 C8 In1 -23(2) . 2_655
C3 C4 C8 In1 155.2(17) . 2_655
O6 C9 C10 C11 174.5(5) . .
O5 C9 C10 C11 -5.2(9) . .
O6 C9 C10 C15 -5.2(9) . .
O5 C9 C10 C15 175.1(5) . .
C15 C10 C11 C12 1.9(9) . .
C9 C10 C11 C12 -177.8(5) . .
C10 C11 C12 C13 -0.5(9) . .
C10 C11 C12 C16 -179.7(5) . .
C11 C12 C13 C14 -1.5(9) . .
C16 C12 C13 C14 177.7(6) . .
C12 C13 C14 C15 2.0(10) . .
C13 C14 C15 C10 -0.6(10) . .
C11 C10 C15 C14 -1.4(9) . .
C9 C10 C15 C14 178.3(6) . .
C11 C12 C16 O7 12.0(9) . .
C13 C12 C16 O7 -167.1(6) . .
C11 C12 C16 O8 -167.6(6) . .
C13 C12 C16 O8 13.3(9) . .
O9 C19 N2 C20 175.1(9) . .
O9 C19 N2 C21 4.6(16) . .
O2 C1 O1 In1 0.8(6) . .
C2 C1 O1 In1 -177.7(5) . .
O8 In1 O1 C1 176.0(4) 2_544 .
O3 In1 O1 C1 62.6(4) 2_645 .
O5 In1 O1 C1 -93.3(3) . .
O2 In1 O1 C1 -0.5(3) . .
O6 In1 O1 C1 -53.4(4) . .
O4 In1 O1 C1 89.1(3) 2_645 .
C8 In1 O1 C1 76.2(4) 2_645 .
O1 C1 O2 In1 -0.8(6) . .
C2 C1 O2 In1 177.7(5) . .
O8 In1 O2 C1 -5.6(5) 2_544 .
O3 In1 O2 C1 -137.6(3) 2_645 .
O1 In1 O2 C1 0.5(3) . .
O5 In1 O2 C1 88.5(3) . .
O6 In1 O2 C1 146.2(3) . .
O4 In1 O2 C1 -82.6(3) 2_645 .
C8 In1 O2 C1 -110.1(4) 2_645 .
O4 C8 O3 In1 7.1(6) . 2_655
C4 C8 O3 In1 -171.4(4) . 2_655
O3 C8 O4 In1 -6.0(5) . 2_655
C4 C8 O4 In1 172.3(5) . 2_655
O6 C9 O5 In1 -0.6(6) . .
C10 C9 O5 In1 179.2(5) . .
O8 In1 O5 C9 -126.2(4) 2_544 .
O3 In1 O5 C9 -7.2(4) 2_645 .
O1 In1 O5 C9 147.9(3) . .
O2 In1 O5 C9 89.7(3) . .
O6 In1 O5 C9 0.3(3) . .
O4 In1 O5 C9 163.3(9) 2_645 .
C8 In1 O5 C9 1.1(7) 2_645 .
O5 C9 O6 In1 0.6(6) . .
C10 C9 O6 In1 -179.2(5) . .
O8 In1 O6 C9 68.7(4) 2_544 .
O3 In1 O6 C9 174.1(4) 2_645 .
O1 In1 O6 C9 -49.7(4) . .
O5 In1 O6 C9 -0.3(3) . .
O2 In1 O6 C9 -92.5(3) . .
O4 In1 O6 C9 -176.8(3) 2_645 .
C8 In1 O6 C9 179.9(3) 2_645 .
O7 C16 O8 In1 7.3(8) . 2_554
C12 C16 O8 In1 -173.1(4) . 2_554
